data_2016163
loop_
_publ_author_name
'Ch\;eci\'nska, Lilianna'
'Rybarczyk-Pirek, Agnieszka J.'
'Kudzin, Zbigniew H.'
'Okruszek, Andrzej'

_publ_section_title
;
 <i>O</i>-Phenyl (triphenylphosphoniomethyl)phosphonate phenol solvate:
 supramolecular structure generated by O---H&#x00B7;&#x00B7;&#x00B7;O,
 C---H&#x00B7;&#x00B7;&#x00B7;O and
 C---H&#x00B7;&#x00B7;&#x00B7;\p(arene) hydrogen bonds
;
_journal_coeditor_code SK3145
_journal_issue 9
_journal_name_full 'Acta Crystallographica Section C'
_journal_page_first o504
_journal_page_last o506
_journal_paper_doi 10.1107/S0108270107032453
_journal_volume 63
_journal_year 2007
_chemical_formula_iupac 'C25 H22 O3 P2, C6 H6 O'
_chemical_formula_moiety 'C25 H22 O3 P2, C6 H6 O'
_chemical_formula_sum 'C31 H28 O4 P2'
_chemical_formula_weight 526.47
_chemical_name_systematic
;
<i>O</i>-phenyl triphenylphosphoniummethylenephosphonate phenol solvate
;
_space_group_IT_number 2
_symmetry_cell_setting triclinic
_symmetry_space_group_name_Hall '-P 1'
_symmetry_space_group_name_H-M 'P -1'
_atom_sites_solution_hydrogens mixed
_atom_sites_solution_primary direct
_atom_sites_solution_secondary difmap
_audit_creation_method SHELXL-97
_cell_angle_alpha 82.78(2)
_cell_angle_beta 80.07(2)
_cell_angle_gamma 78.35(2)
_cell_formula_units_Z 2
_cell_length_a 9.793(2)
_cell_length_b 10.170(2)
_cell_length_c 14.374(2)
_cell_measurement_reflns_used 25
_cell_measurement_temperature 293(2)
_cell_measurement_theta_max 17.09
_cell_measurement_theta_min 12.57
_cell_volume 1374.9(5)
_computing_cell_refinement 'MSC/AFC Diffractometer Control Software'
_computing_data_collection
;
MSC/AFC Diffractometer Control Software
(Molecular Structure Corporation, 1989)
;
_computing_data_reduction 'TEXSAN (Molecular Structure Corporation, 1989)'
_computing_molecular_graphics 'PLATON (Spek, 2003)'
_computing_publication_material PLATON
_computing_structure_refinement 'SHELXL97 (Sheldrick, 1997)'
_computing_structure_solution 'SHELXS97 (Sheldrick, 1997)'
_diffrn_ambient_temperature 293(2)
_diffrn_measured_fraction_theta_full 0.995
_diffrn_measured_fraction_theta_max 0.995
_diffrn_measurement_device_type 'Rigaku AFC-5S'
_diffrn_measurement_method '\w scan'
_diffrn_radiation_monochromator graphite
_diffrn_radiation_source 'fine-focus sealed tube'
_diffrn_radiation_type MoK\a
_diffrn_radiation_wavelength 0.71069
_diffrn_reflns_av_R_equivalents 0.0126
_diffrn_reflns_av_sigmaI/netI 0.0589
_diffrn_reflns_limit_h_max 12
_diffrn_reflns_limit_h_min -12
_diffrn_reflns_limit_k_max 0
_diffrn_reflns_limit_k_min -13
_diffrn_reflns_limit_l_max 18
_diffrn_reflns_limit_l_min -18
_diffrn_reflns_number 6644
_diffrn_reflns_theta_full 27.50
_diffrn_reflns_theta_max 27.50
_diffrn_reflns_theta_min 4.11
_diffrn_standards_decay_% 1.58
_diffrn_standards_interval_count 150
_diffrn_standards_number 3
_exptl_absorpt_coefficient_mu 0.193
_exptl_absorpt_correction_type none
_exptl_crystal_colour colourless
_exptl_crystal_density_diffrn 1.272
_exptl_crystal_density_meas 1.271
_exptl_crystal_density_method
;
flotation in xylene, bromobenzene, heptane & toluene
;
_exptl_crystal_description plate
_exptl_crystal_F_000 552
_exptl_crystal_size_max 0.5
_exptl_crystal_size_mid 0.2
_exptl_crystal_size_min 0.1
_refine_diff_density_max 0.267
_refine_diff_density_min -0.236
_refine_ls_extinction_method none
_refine_ls_goodness_of_fit_ref 1.023
_refine_ls_hydrogen_treatment mixed
_refine_ls_matrix_type full
_refine_ls_number_parameters 338
_refine_ls_number_reflns 6293
_refine_ls_number_restraints 0
_refine_ls_restrained_S_all 1.023
_refine_ls_R_factor_all 0.0612
_refine_ls_R_factor_gt 0.0328
_refine_ls_shift/su_max 0.001
_refine_ls_shift/su_mean 0.000
_refine_ls_structure_factor_coef Fsqd
_refine_ls_weighting_details
; calc
 [1.00000exp(2.00(sin\q/\l)^2^)]/[\s^2^(Fo^2^)+(0.0410P)^2^]
 where P = 0.33333Fo^2^ + 0.66667Fc^2^ ]
;
_refine_ls_weighting_scheme calc
_refine_ls_wR_factor_gt 0.0793
_refine_ls_wR_factor_ref 0.0820
_reflns_number_gt 4137
_reflns_number_total 6293
_reflns_threshold_expression I>2\s(I)
_cod_data_source_file sk3145.cif
_cod_data_source_block I
_cod_depositor_comments
;
The following automatic conversions were performed:
'_exptl_absorpt_correction_type' value 'None' changed to 'none' according
to '/home/saulius/struct/CIF-dictionaries/cif_core.dic' dictionary named
'cif_core.dic' version 2.4.1 from 2010-06-29.

Automatic conversion script
Id: cif_fix_enum 1527 2010-12-29 10:47:43Z saulius 

The following automatic conversions were performed:

'_exptl_absorpt_correction_type' value 'None' changed to 'none'
according to /home/saulius/struct/CIF-dictionaries/cif_core.dic
dictionary named 'cif_core.dic' version 2.4.1 from 2010-06-29.

Automatic conversion script
Id: cif_fix_values 1715 2011-07-08 13:25:40Z adriana 
;
_cod_database_code 2016163
_cod_database_fobs_code 2016163

loop_
_symmetry_equiv_pos_as_xyz
'x, y, z'
'-x, -y, -z'

loop_
_atom_site_type_symbol
_atom_site_label
_atom_site_fract_x
_atom_site_fract_y
_atom_site_fract_z
_atom_site_U_iso_or_equiv
_atom_site_adp_type
_atom_site_calc_flag
_atom_site_refinement_flags
_atom_site_occupancy
P P1 0.76848(4) 0.57432(4) 0.78751(3) 0.03663(9) Uani d . 1
P P2 0.56993(4) 0.36856(4) 0.86801(3) 0.04178(10) Uani d . 1
O O1 0.68777(11) 0.26485(11) 0.92045(8) 0.0562(3) Uani d . 1
O O2 0.59888(13) 0.33504(12) 0.76829(7) 0.0633(3) Uani d . 1
O O3 0.42911(10) 0.37500(11) 0.92469(7) 0.0485(3) Uani d . 1
O O4 0.54942(14) 0.14811(14) 0.67752(9) 0.0688(4) Uani d . 1
H H4 0.561(2) 0.215(2) 0.7079(14) 0.089(7) Uiso d . 1
C C1 0.62373(14) 0.52908(14) 0.87057(10) 0.0408(3) Uani d . 1
H H1A 0.5423 0.5996 0.8630 0.049 Uiso calc R 1
H H1B 0.6456 0.5313 0.9336 0.049 Uiso calc R 1
C C11 0.80021(14) 0.72975(14) 0.81947(10) 0.0415(3) Uani d . 1
C C12 0.80602(18) 0.74206(17) 0.91369(12) 0.0559(4) Uani d . 1
H H12 0.7903 0.6717 0.9598 0.067 Uiso calc R 1
C C13 0.83519(19) 0.85926(19) 0.93909(13) 0.0659(5) Uani d . 1
H H13 0.8412 0.8668 1.0020 0.079 Uiso calc R 1
C C14 0.85535(19) 0.96491(17) 0.87084(15) 0.0658(5) Uani d . 1
H H14 0.8752 1.0435 0.8879 0.079 Uiso calc R 1
C C15 0.84628(18) 0.95413(17) 0.77879(14) 0.0641(5) Uani d . 1
H H15 0.8582 1.0263 0.7335 0.077 Uiso calc R 1
C C16 0.81952(16) 0.83689(15) 0.75176(12) 0.0526(4) Uani d . 1
H H16 0.8145 0.8301 0.6886 0.063 Uiso calc R 1
C C21 0.72522(15) 0.59906(14) 0.66961(10) 0.0417(3) Uani d . 1
C C22 0.83189(18) 0.59330(18) 0.59240(11) 0.0618(5) Uani d . 1
H H22 0.9257 0.5743 0.6018 0.074 Uiso calc R 1
C C23 0.7990(2) 0.6159(2) 0.50129(13) 0.0806(6) Uani d . 1
H H23 0.8707 0.6129 0.4495 0.097 Uiso calc R 1
C C24 0.6607(3) 0.6426(2) 0.48731(14) 0.0823(6) Uani d . 1
H H24 0.6386 0.6561 0.4260 0.099 Uiso calc R 1
C C25 0.5564(2) 0.6495(2) 0.56262(14) 0.0785(6) Uani d . 1
H H25 0.4628 0.6692 0.5527 0.094 Uiso calc R 1
C C26 0.58702(18) 0.62774(18) 0.65371(12) 0.0600(4) Uani d . 1
H H26 0.5142 0.6324 0.7048 0.072 Uiso calc R 1
C C31 0.92996(14) 0.45258(14) 0.78761(10) 0.0402(3) Uani d . 1
C C32 0.94056(16) 0.32544(15) 0.75868(11) 0.0521(4) Uani d . 1
H H32 0.8626 0.3008 0.7414 0.062 Uiso calc R 1
C C33 1.06683(18) 0.23563(18) 0.75555(13) 0.0650(5) Uani d . 1
H H33 1.0734 0.1504 0.7362 0.078 Uiso calc R 1
C C34 1.1817(2) 0.2701(2) 0.78034(14) 0.0728(5) Uani d . 1
H H34 1.2666 0.2089 0.7774 0.087 Uiso calc R 1
C C35 1.1724(2) 0.3947(2) 0.80964(17) 0.0858(7) Uani d . 1
H H35 1.2508 0.4178 0.8274 0.103 Uiso calc R 1
C C36 1.04739(18) 0.48623(19) 0.81299(14) 0.0685(5) Uani d . 1
H H36 1.0420 0.5712 0.8325 0.082 Uiso calc R 1
C C41 0.67097(15) 0.21957(14) 1.01567(11) 0.0472(4) Uani d . 1
C C42 0.57475(17) 0.13770(15) 1.05286(12) 0.0554(4) Uani d . 1
H H42 0.5154 0.1170 1.0150 0.066 Uiso calc R 1
C C43 0.5675(2) 0.08684(18) 1.14674(15) 0.0733(6) Uani d . 1
H H43 0.5026 0.0318 1.1725 0.088 Uiso calc R 1
C C44 0.6552(3) 0.1169(2) 1.20224(16) 0.0902(7) Uani d . 1
H H44 0.6504 0.0820 1.2655 0.108 Uiso calc R 1
C C45 0.7496(3) 0.1981(3) 1.16471(18) 0.0965(7) Uani d . 1
H H45 0.8088 0.2186 1.2028 0.116 Uiso calc R 1
C C46 0.7588(2) 0.2502(2) 1.07136(16) 0.0748(5) Uani d . 1
H H46 0.8236 0.3055 1.0462 0.090 Uiso calc R 1
C C51 0.64748(17) 0.13224(16) 0.59910(11) 0.0512(4) Uani d . 1
C C52 0.73821(19) 0.22069(19) 0.56740(12) 0.0622(4) Uani d . 1
H H52 0.7349 0.2946 0.6004 0.075 Uiso calc R 1
C C53 0.8339(2) 0.1987(3) 0.48637(16) 0.0932(7) Uani d . 1
H H53 0.8964 0.2577 0.4653 0.112 Uiso calc R 1
C C54 0.8391(3) 0.0913(3) 0.43588(17) 0.1073(9) Uani d . 1
H H54 0.9029 0.0785 0.3804 0.129 Uiso calc R 1
C C55 0.7496(3) 0.0041(3) 0.46832(16) 0.0949(7) Uani d . 1
H H55 0.7537 -0.0698 0.4351 0.114 Uiso calc R 1
C C56 0.6536(2) 0.02276(19) 0.54879(13) 0.0708(5) Uani d . 1
H H56 0.5925 -0.0376 0.5698 0.085 Uiso calc R 1

loop_
_atom_site_aniso_label
_atom_site_aniso_U_11
_atom_site_aniso_U_22
_atom_site_aniso_U_33
_atom_site_aniso_U_12
_atom_site_aniso_U_13
_atom_site_aniso_U_23
P1 0.03495(18) 0.03575(19) 0.03911(19) -0.00787(14) -0.00430(14) -0.00280(14)
P2 0.0438(2) 0.0442(2) 0.0392(2) -0.01595(17) 0.00013(16) -0.00707(16)
O1 0.0465(6) 0.0518(6) 0.0595(7) -0.0032(5) 0.0077(5) 0.0045(5)
O2 0.0847(8) 0.0660(7) 0.0458(6) -0.0343(7) 0.0056(6) -0.0190(5)
O3 0.0407(5) 0.0613(7) 0.0464(6) -0.0187(5) -0.0049(4) -0.0036(5)
O4 0.0823(9) 0.0780(9) 0.0546(7) -0.0400(7) 0.0029(6) -0.0162(7)
C1 0.0408(7) 0.0422(8) 0.0394(7) -0.0104(6) 0.0002(6) -0.0076(6)
C11 0.0373(7) 0.0367(7) 0.0503(8) -0.0081(6) -0.0024(6) -0.0066(6)
C12 0.0652(10) 0.0518(9) 0.0538(9) -0.0234(8) 0.0008(8) -0.0093(7)
C13 0.0712(12) 0.0689(12) 0.0633(11) -0.0264(10) 0.0051(9) -0.0271(9)
C14 0.0622(11) 0.0443(9) 0.0914(14) -0.0156(8) 0.0059(10) -0.0235(9)
C15 0.0641(11) 0.0401(9) 0.0876(14) -0.0147(8) -0.0097(10) 0.0022(9)
C16 0.0549(9) 0.0425(8) 0.0607(10) -0.0124(7) -0.0096(8) 0.0011(7)
C21 0.0442(8) 0.0397(7) 0.0404(7) -0.0067(6) -0.0068(6) -0.0014(6)
C22 0.0559(10) 0.0713(12) 0.0482(9) 0.0006(9) -0.0003(7) 0.0025(8)
C23 0.0965(16) 0.0850(14) 0.0432(10) 0.0078(12) 0.0026(10) 0.0010(9)
C24 0.1152(18) 0.0804(14) 0.0503(11) -0.0035(13) -0.0323(12) 0.0016(10)
C25 0.0725(12) 0.0955(15) 0.0694(13) -0.0126(11) -0.0351(11) 0.0136(11)
C26 0.0504(9) 0.0721(11) 0.0542(10) -0.0066(8) -0.0127(8) 0.0047(8)
C31 0.0370(7) 0.0416(8) 0.0407(7) -0.0057(6) -0.0063(6) -0.0007(6)
C32 0.0423(8) 0.0483(9) 0.0637(10) -0.0085(7) 0.0014(7) -0.0110(7)
C33 0.0561(10) 0.0465(9) 0.0824(13) -0.0009(8) 0.0081(9) -0.0075(9)
C34 0.0518(11) 0.0674(13) 0.0863(14) 0.0125(9) -0.0107(9) 0.0043(10)
C35 0.0493(11) 0.0929(16) 0.1212(18) 0.0007(10) -0.0388(11) -0.0194(14)
C36 0.0512(10) 0.0637(11) 0.0979(14) -0.0027(8) -0.0307(10) -0.0211(10)
C41 0.0416(8) 0.0366(8) 0.0563(9) 0.0003(6) 0.0012(7) -0.0017(7)
C42 0.0518(9) 0.0414(8) 0.0675(11) -0.0068(7) 0.0012(8) -0.0012(8)
C43 0.0682(12) 0.0512(10) 0.0802(13) 0.0029(9) 0.0117(10) 0.0168(9)
C44 0.0957(17) 0.0879(16) 0.0645(13) 0.0211(14) -0.0085(12) 0.0113(12)
C45 0.0986(18) 0.1066(19) 0.0891(17) -0.0080(15) -0.0434(14) -0.0047(14)
C46 0.0647(12) 0.0701(12) 0.0935(15) -0.0186(10) -0.0241(11) 0.0049(11)
C51 0.0600(10) 0.0544(9) 0.0419(8) -0.0132(8) -0.0146(7) -0.0015(7)
C52 0.0678(11) 0.0744(12) 0.0505(9) -0.0271(10) -0.0092(8) -0.0065(9)
C53 0.0773(14) 0.134(2) 0.0744(14) -0.0451(15) 0.0047(11) -0.0118(14)
C54 0.0984(18) 0.141(2) 0.0732(15) -0.0121(18) 0.0161(13) -0.0311(17)
C55 0.132(2) 0.0780(15) 0.0689(14) -0.0016(15) -0.0065(14) -0.0264(12)
C56 0.1030(15) 0.0568(11) 0.0573(11) -0.0210(10) -0.0178(10) -0.0056(9)

loop_
_atom_type_symbol
_atom_type_description
_atom_type_scat_dispersion_real
_atom_type_scat_dispersion_imag
_atom_type_scat_source
C C 0.0033 0.0016 'International Tables Vol C Tables 4.2.6.8 and 6.1.1.4'
H H 0.0000 0.0000 'International Tables Vol C Tables 4.2.6.8 and 6.1.1.4'
O O 0.0106 0.0060 'International Tables Vol C Tables 4.2.6.8 and 6.1.1.4'
P P 0.1023 0.0942 'International Tables Vol C Tables 4.2.6.8 and 6.1.1.4'

loop_
_geom_angle_atom_site_label_1
_geom_angle_atom_site_label_2
_geom_angle_atom_site_label_3
_geom_angle
_geom_angle_publ_flag
C1 P1 C21 110.26(7) yes
C1 P1 C11 106.98(7) yes
C21 P1 C11 109.54(7) yes
C1 P1 C31 114.31(7) yes
C21 P1 C31 107.97(7) yes
C11 P1 C31 107.68(7) yes
O3 P2 O2 121.84(7) yes
O3 P2 O1 111.10(6) yes
O2 P2 O1 105.09(7) yes
O3 P2 C1 107.50(7) yes
O2 P2 C1 107.85(7) yes
O1 P2 C1 101.60(7) yes
C41 O1 P2 124.97(9) yes
C51 O4 H4 110.7(13) no
P1 C1 P2 120.06(8) yes
P1 C1 H1A 107.3 no
P2 C1 H1A 107.3 no
P1 C1 H1B 107.3 no
P2 C1 H1B 107.3 no
H1A C1 H1B 106.9 no
C16 C11 C12 119.55(14) no
C16 C11 P1 121.27(12) no
C12 C11 P1 119.18(11) no
C13 C12 C11 119.95(15) no
C13 C12 H12 120.0 no
C11 C12 H12 120.0 no
C14 C13 C12 119.93(17) no
C14 C13 H13 120.0 no
C12 C13 H13 120.0 no
C15 C14 C13 120.13(16) no
C15 C14 H14 119.9 no
C13 C14 H14 119.9 no
C14 C15 C16 120.78(16) no
C14 C15 H15 119.6 no
C16 C15 H15 119.6 no
C15 C16 C11 119.63(16) no
C15 C16 H16 120.2 no
C11 C16 H16 120.2 no
C26 C21 C22 118.84(14) no
C26 C21 P1 121.30(12) no
C22 C21 P1 119.83(12) no
C23 C22 C21 120.06(17) no
C23 C22 H22 120.0 no
C21 C22 H22 120.0 no
C24 C23 C22 120.00(18) no
C24 C23 H23 120.0 no
C22 C23 H23 120.0 no
C25 C24 C23 120.01(17) no
C25 C24 H24 120.0 no
C23 C24 H24 120.0 no
C24 C25 C26 120.82(18) no
C24 C25 H25 119.6 no
C26 C25 H25 119.6 no
C25 C26 C21 120.27(17) no
C25 C26 H26 119.9 no
C21 C26 H26 119.9 no
C36 C31 C32 118.75(14) no
C36 C31 P1 120.44(12) no
C32 C31 P1 120.76(11) no
C33 C32 C31 119.87(16) no
C33 C32 H32 120.1 no
C31 C32 H32 120.1 no
C34 C33 C32 120.84(17) no
C34 C33 H33 119.6 no
C32 C33 H33 119.6 no
C33 C34 C35 119.87(17) no
C33 C34 H34 120.1 no
C35 C34 H34 120.1 no
C34 C35 C36 120.26(18) no
C34 C35 H35 119.9 no
C36 C35 H35 119.9 no
C35 C36 C31 120.40(18) no
C35 C36 H36 119.8 no
C31 C36 H36 119.8 no
C46 C41 C42 120.47(17) no
C46 C41 O1 118.61(15) no
C42 C41 O1 120.78(15) no
C41 C42 C43 119.24(18) no
C41 C42 H42 120.4 no
C43 C42 H42 120.4 no
C44 C43 C42 120.35(19) no
C44 C43 H43 119.8 no
C42 C43 H43 119.8 no
C45 C44 C43 119.8(2) no
C45 C44 H44 120.1 no
C43 C44 H44 120.1 no
C44 C45 C46 120.9(2) no
C44 C45 H45 119.6 no
C46 C45 H45 119.6 no
C41 C46 C45 119.21(19) no
C41 C46 H46 120.4 no
C45 C46 H46 120.4 no
O4 C51 C52 122.60(15) no
O4 C51 C56 117.80(16) no
C52 C51 C56 119.59(17) no
C51 C52 C53 119.20(19) no
C51 C52 H52 120.4 no
C53 C52 H52 120.4 no
C54 C53 C52 121.3(2) no
C54 C53 H53 119.3 no
C52 C53 H53 119.3 no
C55 C54 C53 118.9(2) no
C55 C54 H54 120.5 no
C53 C54 H54 120.5 no
C54 C55 C56 121.2(2) no
C54 C55 H55 119.4 no
C56 C55 H55 119.4 no
C55 C56 C51 119.7(2) no
C55 C56 H56 120.1 no
C51 C56 H56 120.1 no

loop_
_geom_bond_atom_site_label_1
_geom_bond_atom_site_label_2
_geom_bond_distance
_geom_bond_publ_flag
P1 C1 1.7855(14) yes
P1 C21 1.7923(14) yes
P1 C11 1.7991(15) yes
P1 C31 1.8009(15) yes
P2 O3 1.4695(10) yes
P2 O2 1.4815(11) yes
P2 O1 1.6189(12) yes
P2 C1 1.8202(15) yes
O1 C41 1.3809(18) yes
O4 C51 1.3523(19) yes
O4 H4 0.88(2) no
C1 H1A 0.9700 no
C1 H1B 0.9700 no
C11 C16 1.387(2) no
C11 C12 1.387(2) no
C12 C13 1.385(2) no
C12 H12 0.9300 no
C13 C14 1.382(3) no
C13 H13 0.9300 no
C14 C15 1.361(3) no
C14 H14 0.9300 no
C15 C16 1.385(2) no
C15 H15 0.9300 no
C16 H16 0.9300 no
C21 C26 1.378(2) no
C21 C22 1.385(2) no
C22 C23 1.383(2) no
C22 H22 0.9300 no
C23 C24 1.372(3) no
C23 H23 0.9300 no
C24 C25 1.352(3) no
C24 H24 0.9300 no
C25 C26 1.374(2) no
C25 H25 0.9300 no
C26 H26 0.9300 no
C31 C36 1.381(2) no
C31 C32 1.386(2) no
C32 C33 1.378(2) no
C32 H32 0.9300 no
C33 C34 1.358(3) no
C33 H33 0.9300 no
C34 C35 1.366(3) no
C34 H34 0.9300 no
C35 C36 1.378(2) no
C35 H35 0.9300 no
C36 H36 0.9300 no
C41 C46 1.373(2) no
C41 C42 1.378(2) no
C42 C43 1.378(2) no
C42 H42 0.9300 no
C43 C44 1.369(3) no
C43 H43 0.9300 no
C44 C45 1.361(3) no
C44 H44 0.9300 no
C45 C46 1.374(3) no
C45 H45 0.9300 no
C46 H46 0.9300 no
C51 C52 1.373(2) no
C51 C56 1.388(2) no
C52 C53 1.375(3) no
C52 H52 0.9300 no
C53 C54 1.373(3) no
C53 H53 0.9300 no
C54 C55 1.357(3) no
C54 H54 0.9300 no
C55 C56 1.366(3) no
C55 H55 0.9300 no
C56 H56 0.9300 no

loop_
_geom_hbond_atom_site_label_D
_geom_hbond_atom_site_label_H
_geom_hbond_atom_site_label_A
_geom_hbond_site_symmetry_A
_geom_hbond_distance_DH
_geom_hbond_distance_HA
_geom_hbond_distance_DA
_geom_hbond_angle_DHA
_geom_hbond_publ_flag
O4 H4 O2 1_555 0.89(2) 1.72(2) 2.601(2) 175(2) yes
C1 H1B O3 2_667 0.97 2.30 3.142(2) 145 yes
C12 H12 O3 2_667 0.93 2.57 3.269(2) 133 yes
C35 H35 O3 1_655 0.93 2.36 3.200(3) 150 yes
C1 H1A CgD 2_667 0.93 2.79 3.727(2) 161 yes
C25 H25 CgE 2_666 0.93 2.90 3.667(2) 141 yes

loop_
_geom_torsion_atom_site_label_1
_geom_torsion_atom_site_label_2
_geom_torsion_atom_site_label_3
_geom_torsion_atom_site_label_4
_geom_torsion
O3 P2 O1 C41 -18.41(14)
O2 P2 O1 C41 -152.01(12)
C1 P2 O1 C41 95.68(12)
C21 P1 C1 P2 66.49(11)
C11 P1 C1 P2 -174.46(8)
C31 P1 C1 P2 -55.36(11)
O3 P2 C1 P1 -164.92(8)
O2 P2 C1 P1 -31.87(11)
O1 P2 C1 P1 78.33(10)
C1 P1 C11 C16 -133.32(13)
C21 P1 C11 C16 -13.80(14)
C31 P1 C11 C16 103.38(13)
C1 P1 C11 C12 46.98(14)
C21 P1 C11 C12 166.49(12)
C31 P1 C11 C12 -76.33(13)
C16 C11 C12 C13 -1.9(2)
P1 C11 C12 C13 177.77(13)
C11 C12 C13 C14 1.4(3)
C12 C13 C14 C15 0.2(3)
C13 C14 C15 C16 -1.2(3)
C14 C15 C16 C11 0.7(3)
C12 C11 C16 C15 0.9(2)
P1 C11 C16 C15 -178.82(12)
C1 P1 C21 C26 21.86(15)
C11 P1 C21 C26 -95.62(14)
C31 P1 C21 C26 147.39(13)
C1 P1 C21 C22 -160.02(13)
C11 P1 C21 C22 82.50(14)
C31 P1 C21 C22 -34.49(15)
C26 C21 C22 C23 -0.1(3)
P1 C21 C22 C23 -178.29(15)
C21 C22 C23 C24 -0.6(3)
C22 C23 C24 C25 1.2(3)
C23 C24 C25 C26 -1.1(3)
C24 C25 C26 C21 0.3(3)
C22 C21 C26 C25 0.3(3)
P1 C21 C26 C25 178.45(15)
C1 P1 C31 C36 -116.51(14)
C21 P1 C31 C36 120.40(14)
C11 P1 C31 C36 2.20(15)
C1 P1 C31 C32 66.08(14)
C21 P1 C31 C32 -57.02(13)
C11 P1 C31 C32 -175.21(12)
C36 C31 C32 C33 -0.1(2)
P1 C31 C32 C33 177.33(12)
C31 C32 C33 C34 -0.1(3)
C32 C33 C34 C35 0.6(3)
C33 C34 C35 C36 -0.8(3)
C34 C35 C36 C31 0.6(3)
C32 C31 C36 C35 -0.1(3)
P1 C31 C36 C35 -177.57(16)
P2 O1 C41 C46 -117.61(15)
P2 O1 C41 C42 66.76(17)
C46 C41 C42 C43 0.0(2)
O1 C41 C42 C43 175.60(14)
C41 C42 C43 C44 -0.3(3)
C42 C43 C44 C45 0.4(3)
C43 C44 C45 C46 -0.3(4)
C42 C41 C46 C45 0.0(3)
O1 C41 C46 C45 -175.60(18)
C44 C45 C46 C41 0.1(3)
O4 C51 C52 C53 -179.18(18)
C56 C51 C52 C53 -0.2(3)
C51 C52 C53 C54 1.0(3)
C52 C53 C54 C55 -1.4(4)
C53 C54 C55 C56 1.2(4)
C54 C55 C56 C51 -0.5(4)
O4 C51 C56 C55 178.99(19)
C52 C51 C56 C55 0.0(3)
